data_2241979
loop_
_publ_author_name
'Gray, Jessica L.'
'Gerlach, Deidra L.'
'Papish, Elizabeth T.'

_publ_section_title
;
 Crystal structure of
 (perchlorato-\k<i>O</i>)(1,4,7,10-tetraazacyclododecane-\k^4^<i>N</i>)copper(II)
 perchlorate
;
_journal_coeditor_code ZL2687
_journal_issue 1
_journal_name_full 'Acta Crystallographica Section E'
_journal_page_first 31
_journal_page_last 34
_journal_paper_doi 10.1107/S2056989016019563
_journal_volume 73
_journal_year 2017
_chemical_formula_iupac '[Cu (Cl O4) (C8 H20 N4)] Cl1 O4'
_chemical_formula_moiety 'C8 H20 Cl1 Cu N4 O4 +, Cl1 O4 -'
_chemical_formula_sum 'C8 H20 Cl2 Cu N4 O8'
_chemical_formula_weight 434.72
_chemical_name_common '[Cu cyclen](ClO4)2'
_chemical_name_systematic
;
(Perchlorato-\k<i>O</i>)(1,4,7,10-tetraazacyclododecane-\k^4^<i>N</i>)copper(II)
perchlorate
;
_space_group_crystal_system monoclinic
_space_group_IT_number 14
_space_group_name_Hall '-P 2yn'
_space_group_name_H-M_alt 'P 1 21/n 1'
_symmetry_space_group_name_Hall '-P 2yn'
_symmetry_space_group_name_H-M 'P 1 21/n 1'
_atom_sites_solution_hydrogens mixed
_atom_sites_solution_primary direct
_atom_sites_solution_secondary difmap
_audit_creation_method SHELXL-2014/7
_cell_angle_alpha 90
_cell_angle_beta 92.9490(10)
_cell_angle_gamma 90
_cell_formula_units_Z 4
_cell_length_a 8.9387(2)
_cell_length_b 15.0607(4)
_cell_length_c 11.9235(3)
_cell_measurement_reflns_used 9899
_cell_measurement_temperature 173(2)
_cell_measurement_theta_max 35.8550
_cell_measurement_theta_min 2.2815
_cell_volume 1603.05(7)
_computing_cell_refinement
;
SAINT-Plus (Bruker, 2013)
;
_computing_data_collection
;
APEX2 (Bruker, 2013)
;
_computing_data_reduction
;
SAINT-Plus (Bruker, 2013)
;
_computing_structure_refinement
;
SHELXL2014 (Sheldrick, 2015) and
<i>SHELXLE</i> (H\"ubschle <i>et al.</i>,  2011)
;
_computing_structure_solution
;
SHELXT (Sheldrick, 2008)
;
_diffrn_ambient_temperature 173(2)
_diffrn_measured_fraction_theta_full 1.000
_diffrn_measured_fraction_theta_max 0.979
_diffrn_measurement_device_type 'Bruker SMART APEXII CCD'
_diffrn_measurement_method 'phi and omega scans'
_diffrn_radiation_type MoK\a
_diffrn_radiation_wavelength 0.71073
_diffrn_reflns_av_R_equivalents 0.0208
_diffrn_reflns_limit_h_max 13
_diffrn_reflns_limit_h_min -14
_diffrn_reflns_limit_k_max 24
_diffrn_reflns_limit_k_min -24
_diffrn_reflns_limit_l_max 12
_diffrn_reflns_limit_l_min -19
_diffrn_reflns_number 43306
_diffrn_reflns_theta_full 25.242
_diffrn_reflns_theta_max 36.160
_diffrn_reflns_theta_min 2.180
_exptl_absorpt_coefficient_mu 1.741
_exptl_absorpt_correction_T_max 0.7471
_exptl_absorpt_correction_T_min 0.6672
_exptl_absorpt_correction_type multi-scan
_exptl_absorpt_process_details
;
(SADABS; Sheldrick, 2014)
;
_exptl_crystal_colour purple
_exptl_crystal_density_diffrn 1.801
_exptl_crystal_description block
_exptl_crystal_F_000 892
_exptl_crystal_size_max 0.230
_exptl_crystal_size_mid 0.210
_exptl_crystal_size_min 0.180
_refine_diff_density_max 0.596
_refine_diff_density_min -0.438
_refine_ls_extinction_coef 0.0025(3)
_refine_ls_extinction_expression Fc^*^=kFc[1+0.001xFc^2^\l^3^/sin(2\q)]^-1/4^
_refine_ls_extinction_method
;
SHELXL2014 (Sheldrick, 2015)
;
_refine_ls_goodness_of_fit_ref 1.022
_refine_ls_hydrogen_treatment mixed
_refine_ls_matrix_type full
_refine_ls_number_parameters 221
_refine_ls_number_reflns 7519
_refine_ls_number_restraints 6
_refine_ls_restrained_S_all 1.022
_refine_ls_R_factor_all 0.0297
_refine_ls_R_factor_gt 0.0247
_refine_ls_shift/su_max 0.003
_refine_ls_shift/su_mean 0.000
_refine_ls_structure_factor_coef Fsqd
_refine_ls_weighting_details 'w=1/[\s^2^(Fo^2^)+(0.0357P)^2^+0.4526P] where P=(Fo^2^+2Fc^2^)/3'
_refine_ls_weighting_scheme calc
_refine_ls_wR_factor_gt 0.0652
_refine_ls_wR_factor_ref 0.0675
_reflns_number_gt 6655
_reflns_number_total 7519
_reflns_threshold_expression 'I > 2\s(I)'
_cod_data_source_file zl2687sup1.cif
_cod_data_source_block I
_cod_database_code 2241979
_shelx_space_group_comment
;
The symmetry employed for this shelxl refinement is uniquely defined
by the following loop, which should always be used as a source of
symmetry information in preference to the above space-group names.
They are only intended as comments.
;
_shelx_estimated_absorpt_t_min 0.690
_shelx_estimated_absorpt_t_max 0.745

loop_
_space_group_symop_operation_xyz
'x, y, z'
'-x+1/2, y+1/2, -z+1/2'
'-x, -y, -z'
'x-1/2, -y-1/2, z-1/2'

loop_
_atom_site_type_symbol
_atom_site_label
_atom_site_fract_x
_atom_site_fract_y
_atom_site_fract_z
_atom_site_U_iso_or_equiv
_atom_site_adp_type
_atom_site_calc_flag
_atom_site_occupancy
C C1 0.42855(13) 0.41595(9) 0.83806(10) 0.0315(2) Uani d 1
H H1A 0.5240 0.4277 0.8813 0.038 Uiso calc 1
H H1B 0.4043 0.3521 0.8450 0.038 Uiso calc 1
C C2 0.30439(15) 0.47211(10) 0.88238(9) 0.0341(2) Uani d 1
H H2A 0.2850 0.4540 0.9601 0.041 Uiso calc 1
H H2B 0.3344 0.5354 0.8835 0.041 Uiso calc 1
C C3 0.07219(14) 0.38402(9) 0.83922(11) 0.0330(2) Uani d 1
H H3A 0.0198 0.3977 0.9083 0.040 Uiso calc 1
H H3B 0.1353 0.3308 0.8533 0.040 Uiso calc 1
C C4 -0.04050(12) 0.36717(8) 0.74254(13) 0.0353(3) Uani d 1
H H4A -0.0945 0.3110 0.7554 0.042 Uiso calc 1
H H4B -0.1148 0.4160 0.7378 0.042 Uiso calc 1
C C5 0.08786(13) 0.27094(7) 0.60632(10) 0.0297(2) Uani d 1
H H5A 0.0006 0.2334 0.5836 0.036 Uiso calc 1
H H5B 0.1415 0.2431 0.6720 0.036 Uiso calc 1
C C6 0.19107(16) 0.27947(8) 0.51035(10) 0.0345(2) Uani d 1
H H6A 0.2356 0.2209 0.4943 0.041 Uiso calc 1
H H6B 0.1335 0.2998 0.4420 0.041 Uiso calc 1
C C7 0.44486(13) 0.30541(7) 0.60226(11) 0.0302(2) Uani d 1
H H7A 0.5046 0.2707 0.5500 0.036 Uiso calc 1
H H7B 0.4126 0.2651 0.6620 0.036 Uiso calc 1
C C8 0.53867(12) 0.38048(8) 0.65356(12) 0.0315(2) Uani d 1
H H8A 0.6201 0.3558 0.7037 0.038 Uiso calc 1
H H8B 0.5847 0.4147 0.5934 0.038 Uiso calc 1
H H1 0.4734(19) 0.4937(9) 0.7172(14) 0.038 Uiso d 1
H H2 0.1146(18) 0.5097(10) 0.8063(14) 0.038 Uiso d 1
H H3 -0.0155(19) 0.3802(12) 0.5781(13) 0.038 Uiso d 1
H H4 0.3389(19) 0.3719(11) 0.4820(12) 0.038 Uiso d 1
N N1 0.44205(10) 0.43993(6) 0.71871(8) 0.02310(15) Uani d 1
N N2 0.16614(10) 0.46012(7) 0.80849(8) 0.02595(16) Uani d 1
N N3 0.03746(11) 0.36146(6) 0.63546(9) 0.02866(19) Uani d 1
N N4 0.31208(12) 0.34444(6) 0.54087(8) 0.02774(18) Uani d 1
O O1 0.19181(10) 0.55583(5) 0.55695(6) 0.02513(14) Uani d 1
O O2 0.40695(9) 0.63197(6) 0.62923(8) 0.03461(19) Uani d 1
O O3 0.17927(13) 0.64843(8) 0.71488(9) 0.0461(3) Uani d 1
O O4 0.21084(11) 0.71021(6) 0.53609(9) 0.0388(2) Uani d 1
O O5 0.24547(13) 0.44353(6) 0.31635(7) 0.0375(2) Uani d 1
O O6 0.36978(11) 0.40926(8) 0.15317(8) 0.0381(2) Uani d 1
O O7 0.21333(13) 0.30342(6) 0.23229(9) 0.0411(2) Uani d 1
O O8 0.10864(11) 0.42926(7) 0.14227(8) 0.0380(2) Uani d 1
Cl Cl1 0.24776(3) 0.63777(2) 0.61025(2) 0.02082(4) Uani d 1
Cl Cl2 0.23354(3) 0.39588(2) 0.21099(2) 0.02216(5) Uani d 1
Cu Cu1 0.23119(2) 0.42802(2) 0.65438(2) 0.01773(3) Uani d 1

loop_
_atom_site_aniso_label
_atom_site_aniso_U_11
_atom_site_aniso_U_22
_atom_site_aniso_U_33
_atom_site_aniso_U_12
_atom_site_aniso_U_13
_atom_site_aniso_U_23
C1 0.0265(5) 0.0390(6) 0.0278(5) -0.0022(4) -0.0100(4) 0.0095(4)
C2 0.0368(6) 0.0465(7) 0.0184(4) -0.0037(5) -0.0038(4) -0.0015(4)
C3 0.0296(5) 0.0328(5) 0.0375(6) 0.0004(4) 0.0110(4) 0.0077(4)
C4 0.0176(4) 0.0285(5) 0.0600(8) -0.0005(4) 0.0049(5) 0.0049(5)
C5 0.0299(5) 0.0191(4) 0.0386(5) -0.0049(3) -0.0117(4) 0.0052(4)
C6 0.0523(7) 0.0237(5) 0.0266(5) -0.0087(5) -0.0064(5) -0.0022(4)
C7 0.0307(5) 0.0206(4) 0.0402(6) 0.0008(4) 0.0099(4) 0.0013(4)
C8 0.0199(4) 0.0252(5) 0.0501(7) -0.0006(3) 0.0081(4) 0.0014(4)
N1 0.0190(3) 0.0217(3) 0.0282(4) -0.0023(3) -0.0021(3) 0.0033(3)
N2 0.0241(4) 0.0280(4) 0.0259(4) 0.0011(3) 0.0030(3) 0.0013(3)
N3 0.0236(4) 0.0208(4) 0.0400(5) -0.0022(3) -0.0134(3) 0.0065(3)
N4 0.0403(5) 0.0208(4) 0.0224(4) -0.0040(3) 0.0032(3) 0.0018(3)
O1 0.0361(4) 0.0155(3) 0.0227(3) -0.0025(3) -0.0091(3) -0.0012(2)
O2 0.0213(4) 0.0348(4) 0.0466(5) -0.0019(3) -0.0095(3) 0.0080(4)
O3 0.0542(6) 0.0452(6) 0.0408(5) -0.0136(5) 0.0192(4) -0.0216(4)
O4 0.0420(5) 0.0181(3) 0.0538(5) -0.0016(3) -0.0219(4) 0.0084(3)
O5 0.0614(6) 0.0281(4) 0.0222(3) 0.0054(4) -0.0054(4) -0.0058(3)
O6 0.0258(4) 0.0516(6) 0.0371(4) -0.0021(4) 0.0033(3) 0.0019(4)
O7 0.0536(6) 0.0203(4) 0.0493(5) -0.0032(4) 0.0031(5) -0.0015(4)
O8 0.0302(4) 0.0538(6) 0.0295(4) 0.0164(4) -0.0042(3) -0.0005(4)
Cl1 0.02111(9) 0.01695(8) 0.02384(9) -0.00122(7) -0.00426(7) -0.00201(7)
Cl2 0.02481(10) 0.02058(9) 0.02081(9) 0.00237(7) -0.00149(7) -0.00166(7)
Cu1 0.01806(5) 0.01641(5) 0.01824(5) -0.00136(3) -0.00382(4) 0.00267(3)

loop_
_atom_type_symbol
_atom_type_description
_atom_type_scat_dispersion_real
_atom_type_scat_dispersion_imag
_atom_type_scat_source
C C 0.0033 0.0016 'International Tables Vol C Tables 4.2.6.8 and 6.1.1.4'
H H 0.0000 0.0000 'International Tables Vol C Tables 4.2.6.8 and 6.1.1.4'
N N 0.0061 0.0033 'International Tables Vol C Tables 4.2.6.8 and 6.1.1.4'
O O 0.0106 0.0060 'International Tables Vol C Tables 4.2.6.8 and 6.1.1.4'
Cl Cl 0.1484 0.1585 'International Tables Vol C Tables 4.2.6.8 and 6.1.1.4'
Cu Cu 0.3201 1.2651 'International Tables Vol C Tables 4.2.6.8 and 6.1.1.4'

loop_
_geom_angle_atom_site_label_1
_geom_angle_atom_site_label_2
_geom_angle_atom_site_label_3
_geom_angle
N1 C1 C2 107.30(9)
N1 C1 H1A 110.3
C2 C1 H1A 110.3
N1 C1 H1B 110.3
C2 C1 H1B 110.3
H1A C1 H1B 108.5
N2 C2 C1 109.06(9)
N2 C2 H2A 109.9
C1 C2 H2A 109.9
N2 C2 H2B 109.9
C1 C2 H2B 109.9
H2A C2 H2B 108.3
N2 C3 C4 107.81(10)
N2 C3 H3A 110.1
C4 C3 H3A 110.1
N2 C3 H3B 110.1
C4 C3 H3B 110.1
H3A C3 H3B 108.5
N3 C4 C3 109.92(9)
N3 C4 H4A 109.7
C3 C4 H4A 109.7
N3 C4 H4B 109.7
C3 C4 H4B 109.7
H4A C4 H4B 108.2
N3 C5 C6 107.69(9)
N3 C5 H5A 110.2
C6 C5 H5A 110.2
N3 C5 H5B 110.2
C6 C5 H5B 110.2
H5A C5 H5B 108.5
N4 C6 C5 109.55(9)
N4 C6 H6A 109.8
C5 C6 H6A 109.8
N4 C6 H6B 109.8
C5 C6 H6B 109.8
H6A C6 H6B 108.2
N4 C7 C8 108.37(9)
N4 C7 H7A 110.0
C8 C7 H7A 110.0
N4 C7 H7B 110.0
C8 C7 H7B 110.0
H7A C7 H7B 108.4
N1 C8 C7 109.56(9)
N1 C8 H8A 109.8
C7 C8 H8A 109.8
N1 C8 H8B 109.8
C7 C8 H8B 109.8
H8A C8 H8B 108.2
C1 N1 C8 115.66(9)
C1 N1 Cu1 102.97(7)
C8 N1 Cu1 107.77(7)
C1 N1 H1 107.1(11)
C8 N1 H1 110.9(12)
Cu1 N1 H1 112.2(11)
C3 N2 C2 114.31(10)
C3 N2 Cu1 103.55(7)
C2 N2 Cu1 107.38(7)
C3 N2 H2 111.3(12)
C2 N2 H2 109.4(12)
Cu1 N2 H2 110.7(11)
C5 N3 C4 114.55(9)
C5 N3 Cu1 102.42(7)
C4 N3 Cu1 108.34(7)
C5 N3 H3 106.1(12)
C4 N3 H3 113.6(12)
Cu1 N3 H3 111.3(12)
C7 N4 C6 114.37(9)
C7 N4 Cu1 102.84(7)
C6 N4 Cu1 107.10(8)
C7 N4 H4 110.1(12)
C6 N4 H4 110.2(12)
Cu1 N4 H4 112.0(12)
Cl1 O1 Cu1 116.92(4)
O3 Cl1 O2 109.65(7)
O3 Cl1 O4 111.02(7)
O2 Cl1 O4 109.85(6)
O3 Cl1 O1 108.78(6)
O2 Cl1 O1 109.36(5)
O4 Cl1 O1 108.14(5)
O7 Cl2 O8 109.87(7)
O7 Cl2 O6 109.78(7)
O8 Cl2 O6 109.12(6)
O7 Cl2 O5 109.49(6)
O8 Cl2 O5 109.95(6)
O6 Cl2 O5 108.61(6)
N3 Cu1 N1 151.33(4)
N3 Cu1 N4 87.11(4)
N1 Cu1 N4 87.14(4)
N3 Cu1 N2 86.24(4)
N1 Cu1 N2 86.52(4)
N4 Cu1 N2 153.54(4)
N3 Cu1 O1 104.87(3)
N1 Cu1 O1 103.78(3)
N4 Cu1 O1 103.79(3)
N2 Cu1 O1 102.66(3)

loop_
_geom_bond_atom_site_label_1
_geom_bond_atom_site_label_2
_geom_bond_distance
C1 N1 1.4791(14)
C1 C2 1.5122(19)
C1 H1A 0.9900
C1 H1B 0.9900
C2 N2 1.4913(15)
C2 H2A 0.9900
C2 H2B 0.9900
C3 N2 1.4781(16)
C3 C4 1.513(2)
C3 H3A 0.9900
C3 H3B 0.9900
C4 N3 1.4881(18)
C4 H4A 0.9900
C4 H4B 0.9900
C5 N3 1.4826(15)
C5 C6 1.5118(19)
C5 H5A 0.9900
C5 H5B 0.9900
C6 N4 1.4898(15)
C6 H6A 0.9900
C6 H6B 0.9900
C7 N4 1.4835(16)
C7 C8 1.5174(17)
C7 H7A 0.9900
C7 H7B 0.9900
C8 N1 1.4901(15)
C8 H8A 0.9900
C8 H8B 0.9900
N1 Cu1 2.0061(9)
N1 H1 0.858(14)
N2 Cu1 2.0145(9)
N2 H2 0.876(14)
N3 Cu1 2.0036(9)
N3 H3 0.859(13)
N4 Cu1 2.0099(10)
N4 H4 0.859(13)
O1 Cl1 1.4644(7)
O1 Cu1 2.2664(7)
O2 Cl1 1.4320(8)
O3 Cl1 1.4267(10)
O4 Cl1 1.4321(9)
O5 Cl2 1.4459(9)
O6 Cl2 1.4441(10)
O7 Cl2 1.4285(9)
O8 Cl2 1.4409(9)

loop_
_geom_hbond_atom_site_label_D
_geom_hbond_atom_site_label_H
_geom_hbond_atom_site_label_A
_geom_hbond_site_symmetry_A
_geom_hbond_distance_DH
_geom_hbond_distance_HA
_geom_hbond_distance_DA
_geom_hbond_angle_DHA
N1 H1 O6 3_666 0.860(10) 2.50(2) 3.1710(10) 135.0(10)
N1 H1 O2 . 0.860(10) 2.390(10) 3.0930(10) 139.0(10)
N2 H2 O8 3_566 0.88(2) 2.31(2) 3.0500(10) 142.0(10)
N2 H2 O3 . 0.88(2) 2.44(2) 3.052(2) 127.0(10)
N3 H3 O1 3_566 0.86(2) 2.400(10) 3.2450(10) 169(2)
N3 H3 O4 3_566 0.86(2) 2.55(2) 3.1320(10) 126.0(10)
N4 H4 O5 . 0.86(2) 2.360(10) 3.0960(10) 143.0(10)

loop_
_geom_torsion_atom_site_label_1
_geom_torsion_atom_site_label_2
_geom_torsion_atom_site_label_3
_geom_torsion_atom_site_label_4
_geom_torsion
N1 C1 C2 N2 54.05(13)
N2 C3 C4 N3 50.52(13)
N3 C5 C6 N4 53.24(12)
N4 C7 C8 N1 51.48(13)
C2 C1 N1 C8 -169.09(9)
C2 C1 N1 Cu1 -51.82(10)
C7 C8 N1 C1 89.34(12)
C7 C8 N1 Cu1 -25.21(11)
C4 C3 N2 C2 -166.49(10)
C4 C3 N2 Cu1 -50.00(10)
C1 C2 N2 C3 87.01(12)
C1 C2 N2 Cu1 -27.24(11)
C6 C5 N3 C4 -168.48(9)
C6 C5 N3 Cu1 -51.42(9)
C3 C4 N3 C5 89.53(11)
C3 C4 N3 Cu1 -24.09(11)
C8 C7 N4 C6 -165.51(10)
C8 C7 N4 Cu1 -49.77(10)
C5 C6 N4 C7 87.24(12)
C5 C6 N4 Cu1 -26.00(11)
Cu1 O1 Cl1 O3 -58.89(8)
Cu1 O1 Cl1 O2 60.85(7)
Cu1 O1 Cl1 O4 -179.55(6)

_cod_database_fobs_code 2241979
